data_7135198
loop_
_publ_author_name
'Vesseur, David'
'Li, Shuo'
'Mallet-Ladeira, Sonia'
'Bourissou, Didier'

_publ_section_title
;
 Ligand exchange of tris(2,4-di-<i>tert</i>-butylphenyl) phosphite: a
 practical and efficient route to organo gold(I) complexes.
;
_journal_issue 94
_journal_name_full 'Chemical communications (Cambridge, England)'
_journal_page_first 18717
_journal_page_last 18720
_journal_paper_doi 10.1039/d5cc05744b
_journal_volume 61
_journal_year 2025
_chemical_formula_moiety 'C31 H24 Au F3 P2'
_chemical_formula_sum 'C31 H24 Au F3 P2'
_chemical_formula_weight 712.41
_space_group_IT_number 61
_space_group_name_Hall '-P 2ac 2ab'
_space_group_name_H-M_alt 'P b c a'
_symmetry_cell_setting orthorhombic
_symmetry_Int_Tables_number 61
_symmetry_space_group_name_Hall '-P 2ac 2ab'
_symmetry_space_group_name_H-M 'P b c a'
_atom_sites_solution_hydrogens geom
_atom_sites_solution_primary dual
_atom_sites_solution_secondary difmap
_audit_update_record
;
2025-10-02 deposited with the CCDC.	2025-10-23 downloaded from the CCDC.
;
_cell_angle_alpha 90
_cell_angle_beta 90
_cell_angle_gamma 90
_cell_formula_units_Z 8
_cell_length_a 15.0808(10)
_cell_length_b 18.4456(10)
_cell_length_c 19.4861(12)
_cell_measurement_reflns_used 9719
_cell_measurement_temperature 193(2)
_cell_measurement_theta_max 32.56
_cell_measurement_theta_min 3.42
_cell_volume 5420.5(6)
_computing_cell_refinement 'Bruker SAINT'
_computing_data_collection 'Bruker APEX2'
_computing_data_reduction 'Bruker SAINT'
_computing_molecular_graphics 'Ortep-3 for Windows (Farrugia, 1997)'
_computing_publication_material 'WinGX publication routines (Farrugia, 1999)'
_computing_structure_refinement 'SHELXL-2019/3 (Sheldrick, 2015)'
_computing_structure_solution 'SHELXT (Sheldrick 2015)'
_diffrn_ambient_temperature 193(2)
_diffrn_measured_fraction_theta_full 0.983
_diffrn_measured_fraction_theta_max 0.983
_diffrn_measurement_device_type 'Bruker D8 VENTURE PHOTON3'
_diffrn_measurement_method 'phi and omega scans'
_diffrn_radiation_monochromator triumph
_diffrn_radiation_source 'fine focus sealed tube'
_diffrn_radiation_type MoK\a
_diffrn_radiation_wavelength 0.71073
_diffrn_reflns_av_R_equivalents 0.0407
_diffrn_reflns_av_unetI/netI 0.0165
_diffrn_reflns_Laue_measured_fraction_full 0.983
_diffrn_reflns_Laue_measured_fraction_max 0.983
_diffrn_reflns_limit_h_max 22
_diffrn_reflns_limit_h_min -22
_diffrn_reflns_limit_k_max 24
_diffrn_reflns_limit_k_min -27
_diffrn_reflns_limit_l_max 29
_diffrn_reflns_limit_l_min -29
_diffrn_reflns_number 166657
_diffrn_reflns_point_group_measured_fraction_full 0.983
_diffrn_reflns_point_group_measured_fraction_max 0.983
_diffrn_reflns_theta_full 25.242
_diffrn_reflns_theta_max 32.631
_diffrn_reflns_theta_min 3.1
_diffrn_standards_decay_% 0
_diffrn_standards_interval_count 0
_diffrn_standards_interval_time 0
_diffrn_standards_number 0
_exptl_absorpt_coefficient_mu 5.586
_exptl_absorpt_correction_T_max 0.7464
_exptl_absorpt_correction_T_min 0.5770
_exptl_absorpt_correction_type multi-scan
_exptl_absorpt_process_details 'SADABS(Bruker AXS Inc.)'
_exptl_crystal_colour yellow
_exptl_crystal_density_diffrn 1.746
_exptl_crystal_description block
_exptl_crystal_F_000 2768
_exptl_crystal_size_max 0.22
_exptl_crystal_size_mid 0.2
_exptl_crystal_size_min 0.2
_refine_diff_density_max 0.661
_refine_diff_density_min -0.59
_refine_diff_density_rms 0.066
_refine_ls_extinction_method none
_refine_ls_goodness_of_fit_ref 1.041
_refine_ls_hydrogen_treatment constr
_refine_ls_matrix_type full
_refine_ls_number_parameters 334
_refine_ls_number_reflns 9756
_refine_ls_number_restraints 0
_refine_ls_restrained_S_all 1.041
_refine_ls_R_factor_all 0.0294
_refine_ls_R_factor_gt 0.0205
_refine_ls_shift/su_max 0.011
_refine_ls_shift/su_mean 0
_refine_ls_structure_factor_coef Fsqd
_refine_ls_weighting_details 'w=1/[\s^2^(Fo^2^)+(0.0196P)^2^+3.8321P] where P=(Fo^2^+2Fc^2^)/3'
_refine_ls_weighting_scheme calc
_refine_ls_wR_factor_gt 0.0473
_refine_ls_wR_factor_ref 0.0509
_reflns_Friedel_coverage 0
_reflns_number_gt 8138
_reflns_number_total 9756
_reflns_threshold_expression 'I > 2\s(I)'
_cod_data_source_file d5cc05744b2.cif
_cod_data_source_block DV825
_cod_database_code 7135198
_shelx_shelxl_version_number 2019/3

loop_
_symmetry_equiv_pos_as_xyz
'x, y, z'
'-x+1/2, -y, z+1/2'
'-x, y+1/2, -z+1/2'
'x+1/2, -y+1/2, -z'
'-x, -y, -z'
'x-1/2, y, -z-1/2'
'x, -y-1/2, z-1/2'
'-x-1/2, y-1/2, z'

loop_
_atom_site_label
_atom_site_type_symbol
_atom_site_fract_x
_atom_site_fract_y
_atom_site_fract_z
_atom_site_U_iso_or_equiv
_atom_site_adp_type
_atom_site_occupancy
_atom_site_site_symmetry_order
_atom_site_calc_flag
_atom_site_refinement_flags_posn
_atom_site_refinement_flags_adp
_atom_site_refinement_flags_occupancy
_atom_site_disorder_assembly
_atom_site_disorder_group
Au1 Au 0.38227(2) 0.68815(2) 1.06751(2) 0.03008(2) Uani 1 1 d . . . . .
C1 C 0.50552(11) 0.82948(9) 0.98438(8) 0.0265(3) Uani 1 1 d . . . . .
C2 C 0.48148(11) 0.77650(9) 0.93514(8) 0.0265(3) Uani 1 1 d . . . . .
C3 C 0.52839(13) 0.77245(11) 0.87347(9) 0.0356(4) Uani 1 1 d . . . . .
H3 H 0.512315 0.737054 0.840315 0.043 Uiso 1 1 calc R U . . .
C4 C 0.59834(14) 0.81952(12) 0.85989(11) 0.0411(4) Uani 1 1 d . . . . .
H4 H 0.629696 0.816165 0.817726 0.049 Uiso 1 1 calc R U . . .
C5 C 0.62211(13) 0.87119(12) 0.90793(11) 0.0382(4) Uani 1 1 d . . . . .
H5 H 0.669763 0.903456 0.898782 0.046 Uiso 1 1 calc R U . . .
C6 C 0.57624(12) 0.87583(10) 0.96948(10) 0.0328(3) Uani 1 1 d . . . . .
H6 H 0.593301 0.911322 1.002247 0.039 Uiso 1 1 calc R U . . .
C7 C 0.35337(12) 0.88937(10) 1.05347(9) 0.0313(3) Uani 1 1 d . . . . .
C8 C 0.34234(13) 0.93362(10) 0.99648(10) 0.0359(4) Uani 1 1 d . . . . .
H8 H 0.386736 0.934597 0.96191 0.043 Uiso 1 1 calc R U . . .
C9 C 0.26721(14) 0.97649(12) 0.98940(12) 0.0426(4) Uani 1 1 d . . . . .
H9 H 0.25997 1.006226 0.949996 0.051 Uiso 1 1 calc R U . . .
C10 C 0.20296(15) 0.97564(14) 1.04006(13) 0.0514(6) Uani 1 1 d . . . . .
H10 H 0.15218 1.005807 1.035931 0.062 Uiso 1 1 calc R U . . .
C11 C 0.21227(16) 0.93123(16) 1.09652(12) 0.0562(6) Uani 1 1 d . . . . .
H11 H 0.167523 0.930454 1.130831 0.067 Uiso 1 1 calc R U . . .
C12 C 0.28668(14) 0.88771(14) 1.10342(10) 0.0440(5) Uani 1 1 d . . . . .
H12 H 0.292426 0.856709 1.142095 0.053 Uiso 1 1 calc R U . . .
C13 C 0.52100(13) 0.88559(10) 1.12271(9) 0.0335(4) Uani 1 1 d . . . . .
C14 C 0.51821(14) 0.96113(11) 1.12564(10) 0.0382(4) Uani 1 1 d . . . . .
H14 H 0.477676 0.986981 1.097459 0.046 Uiso 1 1 calc R U . . .
C15 C 0.57438(17) 0.99880(13) 1.16953(11) 0.0501(6) Uani 1 1 d . . . . .
H15 H 0.572484 1.050256 1.170935 0.06 Uiso 1 1 calc R U . . .
C16 C 0.63281(18) 0.96169(18) 1.21102(14) 0.0622(7) Uani 1 1 d . . . . .
H16 H 0.671625 0.987554 1.240602 0.075 Uiso 1 1 calc R U . . .
C17 C 0.63489(19) 0.88726(19) 1.20956(15) 0.0689(8) Uani 1 1 d . . . . .
H17 H 0.674771 0.861882 1.23866 0.083 Uiso 1 1 calc R U . . .
C18 C 0.57928(18) 0.84869(14) 1.16597(13) 0.0532(6) Uani 1 1 d . . . . .
H18 H 0.580944 0.797203 1.165628 0.064 Uiso 1 1 calc R U . . .
C19 C 0.29242(11) 0.76509(9) 0.92383(8) 0.0272(3) Uani 1 1 d . . . . .
C20 C 0.29357(13) 0.80539(10) 0.86298(9) 0.0342(4) Uani 1 1 d . . . . .
H20 H 0.345304 0.805885 0.835166 0.041 Uiso 1 1 calc R U . . .
C21 C 0.21937(14) 0.84462(11) 0.84318(10) 0.0393(4) Uani 1 1 d . . . . .
H21 H 0.220042 0.871283 0.801472 0.047 Uiso 1 1 calc R U . . .
C22 C 0.14407(14) 0.84495(11) 0.88428(12) 0.0404(4) Uani 1 1 d . . . . .
H22 H 0.093041 0.871491 0.870632 0.048 Uiso 1 1 calc R U . . .
C23 C 0.14383(14) 0.80647(11) 0.94511(12) 0.0404(4) Uani 1 1 d . . . . .
H23 H 0.092858 0.807705 0.97373 0.048 Uiso 1 1 calc R U . . .
C24 C 0.21669(12) 0.76624(10) 0.96486(9) 0.0327(3) Uani 1 1 d . . . . .
H24 H 0.215218 0.739326 1.006415 0.039 Uiso 1 1 calc R U . . .
C25 C 0.40537(12) 0.63838(10) 0.89548(8) 0.0290(3) Uani 1 1 d . . . . .
C26 C 0.36856(17) 0.63388(13) 0.83035(11) 0.0495(6) Uani 1 1 d . . . . .
H26 H 0.332506 0.672192 0.813531 0.059 Uiso 1 1 calc R U . . .
C27 C 0.38452(18) 0.57302(14) 0.78952(11) 0.0557(6) Uani 1 1 d . . . . .
H27 H 0.358686 0.569998 0.745151 0.067 Uiso 1 1 calc R U . . .
C28 C 0.43699(15) 0.51771(11) 0.81278(11) 0.0416(4) Uani 1 1 d . . . . .
H28 H 0.447352 0.476506 0.784649 0.05 Uiso 1 1 calc R U . . .
C29 C 0.47476(15) 0.52183(11) 0.87704(12) 0.0436(5) Uani 1 1 d . . . . .
H29 H 0.511865 0.483757 0.89297 0.052 Uiso 1 1 calc R U . . .
C30 C 0.45863(14) 0.58161(11) 0.91856(10) 0.0388(4) Uani 1 1 d . . . . .
H30 H 0.484131 0.583837 0.963091 0.047 Uiso 1 1 calc R U . . .
C31 C 0.36696(14) 0.65818(12) 1.16858(9) 0.0376(4) Uani 1 1 d . . . . .
F1 F 0.32423(15) 0.71024(10) 1.20552(8) 0.0827(6) Uani 1 1 d . . . . .
F2 F 0.44031(11) 0.64437(13) 1.20431(8) 0.0859(6) Uani 1 1 d . . . . .
F3 F 0.31353(14) 0.60036(10) 1.18282(8) 0.0797(5) Uani 1 1 d . . . . .
P1 P 0.44936(3) 0.83072(3) 1.06805(2) 0.02978(9) Uani 1 1 d . . . . .
P2 P 0.38903(3) 0.71495(3) 0.95274(2) 0.02593(8) Uani 1 1 d . . . . .

loop_
_atom_site_aniso_label
_atom_site_aniso_U_11
_atom_site_aniso_U_22
_atom_site_aniso_U_33
_atom_site_aniso_U_23
_atom_site_aniso_U_13
_atom_site_aniso_U_12
Au1 0.03562(4) 0.03617(4) 0.01845(3) 0.00331(2) 0.00177(2) 0.00199(3)
C1 0.0262(7) 0.0284(7) 0.0248(7) 0.0004(6) 0.0005(6) 0.0020(6)
C2 0.0255(7) 0.0317(8) 0.0224(6) 0.0013(6) 0.0003(5) 0.0001(6)
C3 0.0367(9) 0.0438(10) 0.0264(8) -0.0030(7) 0.0065(7) -0.0042(8)
C4 0.0391(10) 0.0497(12) 0.0345(9) 0.0007(8) 0.0137(8) -0.0037(8)
C5 0.0315(9) 0.0414(10) 0.0417(10) 0.0048(8) 0.0078(8) -0.0041(7)
C6 0.0311(8) 0.0310(8) 0.0363(9) -0.0002(7) 0.0020(7) -0.0026(7)
C7 0.0293(8) 0.0357(8) 0.0288(7) -0.0085(6) 0.0032(6) -0.0039(7)
C8 0.0324(9) 0.0353(9) 0.0399(9) -0.0013(7) 0.0057(7) -0.0035(7)
C9 0.0382(10) 0.0399(10) 0.0499(11) -0.0026(9) -0.0020(9) 0.0010(8)
C10 0.0350(10) 0.0632(14) 0.0561(13) -0.0192(11) -0.0015(9) 0.0106(10)
C11 0.0372(11) 0.0910(19) 0.0405(11) -0.0146(12) 0.0084(9) 0.0092(12)
C12 0.0372(10) 0.0676(14) 0.0271(8) -0.0067(9) 0.0051(7) 0.0006(9)
C13 0.0373(9) 0.0363(9) 0.0268(7) -0.0054(7) 0.0004(7) -0.0008(7)
C14 0.0484(11) 0.0359(9) 0.0304(8) -0.0021(7) 0.0023(8) -0.0089(8)
C15 0.0620(14) 0.0500(12) 0.0382(10) -0.0129(9) 0.0087(10) -0.0201(11)
C16 0.0528(14) 0.085(2) 0.0488(14) -0.0284(14) -0.0075(11) -0.0092(13)
C17 0.0638(16) 0.085(2) 0.0580(16) -0.0274(15) -0.0277(13) 0.0234(15)
C18 0.0607(14) 0.0526(13) 0.0463(12) -0.0169(10) -0.0164(11) 0.0186(11)
C19 0.0278(7) 0.0320(8) 0.0220(7) -0.0022(6) 0.0003(5) -0.0024(6)
C20 0.0346(9) 0.0448(10) 0.0233(7) 0.0015(7) 0.0027(6) 0.0039(7)
C21 0.0434(10) 0.0427(10) 0.0318(9) 0.0040(8) -0.0022(8) 0.0065(8)
C22 0.0340(9) 0.0356(9) 0.0515(11) -0.0015(8) -0.0018(8) 0.0029(8)
C23 0.0298(8) 0.0386(10) 0.0528(12) -0.0005(8) 0.0104(8) -0.0023(7)
C24 0.0318(8) 0.0341(8) 0.0321(8) -0.0002(7) 0.0070(7) -0.0066(7)
C25 0.0305(8) 0.0330(8) 0.0235(7) -0.0030(6) 0.0009(6) -0.0040(6)
C26 0.0746(16) 0.0459(11) 0.0280(9) -0.0081(8) -0.0142(9) 0.0152(10)
C27 0.0872(19) 0.0520(13) 0.0279(9) -0.0111(9) -0.0116(10) 0.0111(12)
C28 0.0503(12) 0.0369(9) 0.0377(10) -0.0085(8) 0.0084(8) -0.0039(8)
C29 0.0423(11) 0.0359(9) 0.0525(12) -0.0071(9) -0.0058(9) 0.0019(8)
C30 0.0399(10) 0.0388(10) 0.0378(9) -0.0059(8) -0.0085(8) -0.0008(8)
C31 0.0480(11) 0.0423(10) 0.0225(7) 0.0065(7) 0.0022(7) 0.0026(8)
F1 0.1344(17) 0.0792(11) 0.0346(7) 0.0067(7) 0.0282(9) 0.0358(11)
F2 0.0550(9) 0.161(2) 0.0413(8) 0.0383(10) -0.0082(7) 0.0106(11)
F3 0.1102(14) 0.0827(12) 0.0461(8) 0.0275(8) 0.0004(9) -0.0373(11)
P1 0.0361(2) 0.02834(19) 0.02487(19) -0.00269(15) 0.00354(16) -0.00339(17)
P2 0.0284(2) 0.0319(2) 0.01752(16) -0.00009(15) 0.00028(14) -0.00307(16)

loop_
_atom_type_symbol
_atom_type_description
_atom_type_scat_dispersion_real
_atom_type_scat_dispersion_imag
_atom_type_scat_source
C C 0.0033 0.0016 'International Tables Vol C Tables 4.2.6.8 and 6.1.1.4'
H H 0 0 'International Tables Vol C Tables 4.2.6.8 and 6.1.1.4'
Au Au -2.0133 8.8022 'International Tables Vol C Tables 4.2.6.8 and 6.1.1.4'
P P 0.1023 0.0942 'International Tables Vol C Tables 4.2.6.8 and 6.1.1.4'
F F 0.0171 0.0103 'International Tables Vol C Tables 4.2.6.8 and 6.1.1.4'

loop_
_geom_angle_atom_site_label_1
_geom_angle_atom_site_label_2
_geom_angle_atom_site_label_3
_geom_angle
_geom_angle_site_symmetry_1
_geom_angle_site_symmetry_3
_geom_angle_publ_flag
C31 Au1 P2 174.96(6) . . ?
C31 Au1 P1 106.70(6) . . ?
P2 Au1 P1 77.670(15) . . ?
C6 C1 C2 118.47(15) . . ?
C6 C1 P1 121.91(13) . . ?
C2 C1 P1 119.44(12) . . ?
C3 C2 C1 119.34(16) . . ?
C3 C2 P2 120.93(13) . . ?
C1 C2 P2 119.73(12) . . ?
C4 C3 C2 120.95(18) . . ?
C4 C3 H3 119.5 . . ?
C2 C3 H3 119.5 . . ?
C5 C4 C3 119.84(18) . . ?
C5 C4 H4 120.1 . . ?
C3 C4 H4 120.1 . . ?
C4 C5 C6 119.90(18) . . ?
C4 C5 H5 120.1 . . ?
C6 C5 H5 120.1 . . ?
C5 C6 C1 121.50(17) . . ?
C5 C6 H6 119.3 . . ?
C1 C6 H6 119.3 . . ?
C8 C7 C12 118.87(19) . . ?
C8 C7 P1 124.53(14) . . ?
C12 C7 P1 116.59(15) . . ?
C7 C8 C9 120.81(19) . . ?
C7 C8 H8 119.6 . . ?
C9 C8 H8 119.6 . . ?
C10 C9 C8 119.6(2) . . ?
C10 C9 H9 120.2 . . ?
C8 C9 H9 120.2 . . ?
C11 C10 C9 120.3(2) . . ?
C11 C10 H10 119.8 . . ?
C9 C10 H10 119.8 . . ?
C10 C11 C12 120.2(2) . . ?
C10 C11 H11 119.9 . . ?
C12 C11 H11 119.9 . . ?
C11 C12 C7 120.1(2) . . ?
C11 C12 H12 119.9 . . ?
C7 C12 H12 119.9 . . ?
C18 C13 C14 118.79(19) . . ?
C18 C13 P1 117.08(16) . . ?
C14 C13 P1 124.07(15) . . ?
C15 C14 C13 120.4(2) . . ?
C15 C14 H14 119.8 . . ?
C13 C14 H14 119.8 . . ?
C16 C15 C14 120.2(2) . . ?
C16 C15 H15 119.9 . . ?
C14 C15 H15 119.9 . . ?
C17 C16 C15 119.9(2) . . ?
C17 C16 H16 120 . . ?
C15 C16 H16 120 . . ?
C16 C17 C18 120.7(3) . . ?
C16 C17 H17 119.6 . . ?
C18 C17 H17 119.6 . . ?
C17 C18 C13 120.0(2) . . ?
C17 C18 H18 120 . . ?
C13 C18 H18 120 . . ?
C24 C19 C20 119.20(17) . . ?
C24 C19 P2 119.16(13) . . ?
C20 C19 P2 121.57(13) . . ?
C21 C20 C19 120.18(17) . . ?
C21 C20 H20 119.9 . . ?
C19 C20 H20 119.9 . . ?
C20 C21 C22 120.08(18) . . ?
C20 C21 H21 120 . . ?
C22 C21 H21 120 . . ?
C23 C22 C21 119.62(19) . . ?
C23 C22 H22 120.2 . . ?
C21 C22 H22 120.2 . . ?
C24 C23 C22 120.88(19) . . ?
C24 C23 H23 119.6 . . ?
C22 C23 H23 119.6 . . ?
C23 C24 C19 120.02(17) . . ?
C23 C24 H24 120 . . ?
C19 C24 H24 120 . . ?
C26 C25 C30 118.72(17) . . ?
C26 C25 P2 123.64(15) . . ?
C30 C25 P2 117.64(13) . . ?
C25 C26 C27 120.0(2) . . ?
C25 C26 H26 120 . . ?
C27 C26 H26 120 . . ?
C28 C27 C26 120.7(2) . . ?
C28 C27 H27 119.7 . . ?
C26 C27 H27 119.7 . . ?
C27 C28 C29 119.93(19) . . ?
C27 C28 H28 120 . . ?
C29 C28 H28 120 . . ?
C28 C29 C30 120.0(2) . . ?
C28 C29 H29 120 . . ?
C30 C29 H29 120 . . ?
C29 C30 C25 120.62(18) . . ?
C29 C30 H30 119.7 . . ?
C25 C30 H30 119.7 . . ?
F2 C31 F1 104.56(19) . . ?
F2 C31 F3 103.56(18) . . ?
F1 C31 F3 99.44(18) . . ?
F2 C31 Au1 117.29(14) . . ?
F1 C31 Au1 111.67(13) . . ?
F3 C31 Au1 118.07(14) . . ?
C13 P1 C7 103.37(8) . . ?
C13 P1 C1 104.60(8) . . ?
C7 P1 C1 103.55(8) . . ?
C13 P1 Au1 137.13(6) . . ?
C7 P1 Au1 105.50(6) . . ?
C1 P1 Au1 98.66(6) . . ?
C19 P2 C25 108.32(8) . . ?
C19 P2 C2 103.72(8) . . ?
C25 P2 C2 105.30(8) . . ?
C19 P2 Au1 112.14(5) . . ?
C25 P2 Au1 115.95(6) . . ?
C2 P2 Au1 110.51(5) . . ?

loop_
_geom_bond_atom_site_label_1
_geom_bond_atom_site_label_2
_geom_bond_distance
_geom_bond_site_symmetry_2
_geom_bond_publ_flag
Au1 C31 2.0586(18) . ?
Au1 P2 2.2926(4) . ?
Au1 P1 2.8177(5) . ?
C1 C6 1.397(2) . ?
C1 C2 1.417(2) . ?
C1 P1 1.8375(17) . ?
C2 C3 1.396(2) . ?
C2 P2 1.8303(17) . ?
C3 C4 1.392(3) . ?
C3 H3 0.95 . ?
C4 C5 1.383(3) . ?
C4 H4 0.95 . ?
C5 C6 1.387(3) . ?
C5 H5 0.95 . ?
C6 H6 0.95 . ?
C7 C8 1.388(3) . ?
C7 C12 1.400(3) . ?
C7 P1 1.829(2) . ?
C8 C9 1.389(3) . ?
C8 H8 0.95 . ?
C9 C10 1.383(3) . ?
C9 H9 0.95 . ?
C10 C11 1.379(4) . ?
C10 H10 0.95 . ?
C11 C12 1.386(3) . ?
C11 H11 0.95 . ?
C12 H12 0.95 . ?
C13 C18 1.395(3) . ?
C13 C14 1.395(3) . ?
C13 P1 1.8238(19) . ?
C14 C15 1.390(3) . ?
C14 H14 0.95 . ?
C15 C16 1.378(4) . ?
C15 H15 0.95 . ?
C16 C17 1.373(5) . ?
C16 H16 0.95 . ?
C17 C18 1.390(3) . ?
C17 H17 0.95 . ?
C18 H18 0.95 . ?
C19 C24 1.394(2) . ?
C19 C20 1.400(2) . ?
C19 P2 1.8153(18) . ?
C20 C21 1.387(3) . ?
C20 H20 0.95 . ?
C21 C22 1.390(3) . ?
C21 H21 0.95 . ?
C22 C23 1.382(3) . ?
C22 H22 0.95 . ?
C23 C24 1.381(3) . ?
C23 H23 0.95 . ?
C24 H24 0.95 . ?
C25 C26 1.388(3) . ?
C25 C30 1.394(3) . ?
C25 P2 1.8167(17) . ?
C26 C27 1.397(3) . ?
C26 H26 0.95 . ?
C27 C28 1.368(3) . ?
C27 H27 0.95 . ?
C28 C29 1.378(3) . ?
C28 H28 0.95 . ?
C29 C30 1.389(3) . ?
C29 H29 0.95 . ?
C30 H30 0.95 . ?
C31 F2 1.332(2) . ?
C31 F1 1.362(3) . ?
C31 F3 1.365(3) . ?
